data_7045004
loop_
_publ_author_name
'Elsayed Moussa, M.'
'Attenberger, B.'
'Peresypkina, E. V.'
'Scheer, M.'

_publ_section_title
;
 Neutral two-dimensional organometallic-organic hybrid polymers based on
 pentaphosphaferrocene, bipyridyl linkers and CuCl.
;
_journal_issue 4
_journal_name_full 'Dalton transactions (Cambridge, England : 2003)'
_journal_page_first 1014
_journal_page_last 1017
_journal_paper_doi 10.1039/c7dt04286h
_journal_volume 47
_journal_year 2018
_chemical_formula_moiety 'C20 H23 Cl2 Cu2 Fe N2 P5, C H2 Cl2'
_chemical_formula_structural '[(Cu Cl)2 (Cp* Fe P5) (C10 N8 N2)] * C H2 Cl2'
_chemical_formula_sum 'C21 H25 Cl4 Cu2 Fe N2 P5'
_chemical_formula_weight 785.01
_space_group_crystal_system monoclinic
_space_group_IT_number 14
_space_group_name_Hall '-P 2yn'
_space_group_name_H-M_alt 'P 1 21/n 1'
_symmetry_space_group_name_Hall '-P 2yn'
_symmetry_space_group_name_H-M 'P 1 21/n 1'
_atom_sites_solution_hydrogens geom
_atom_sites_solution_primary direct
_atom_sites_solution_secondary difmap
_audit_creation_method SHELXL-2014/7
_audit_update_record
;
2017-10-30 deposited with the CCDC.
2017-11-29 downloaded from the CCDC.
;
_cell_angle_alpha 90
_cell_angle_beta 100.6290(10)
_cell_angle_gamma 90
_cell_formula_units_Z 4
_cell_length_a 14.4625(2)
_cell_length_b 12.2860(2)
_cell_length_c 17.1230(3)
_cell_measurement_reflns_used 10593
_cell_measurement_temperature 123(2)
_cell_measurement_theta_max 67.1010
_cell_measurement_theta_min 3.6590
_cell_volume 2990.32(8)
_computing_cell_refinement
;
CrysAlisPro, Agilent Technologies,
Version 1.171.37.34 (release 22-05-2014 CrysAlis171 .NET)
(compiled May 22 2014,16:03:01)
;
_computing_data_collection
;
CrysAlisPro, Agilent Technologies,
Version 1.171.37.34 (release 22-05-2014 CrysAlis171 .NET)
(compiled May 22 2014,16:03:01)
;
_computing_data_reduction
;
CrysAlisPro, Agilent Technologies,
Version 1.171.37.34 (release 22-05-2014 CrysAlis171 .NET)
(compiled May 22 2014,16:03:01)
;
_computing_molecular_graphics 'Olex2 1.2.7 Alpha (Dolomanov, 2009)'
_computing_publication_material 'Olex2 1.2.7 Alpha (Dolomanov, 2009)'
_computing_structure_refinement 'SHELXL-2014/7 (Sheldrick, 2014)'
_computing_structure_solution 'SHELXS-97 (Sheldrick, 2008)'
_diffrn_ambient_environment N~2~
_diffrn_ambient_temperature 123(2)
_diffrn_detector 'CCD plate'
_diffrn_detector_area_resol_mean 10.3546
_diffrn_detector_type Atlas
_diffrn_measured_fraction_theta_full 0.989
_diffrn_measured_fraction_theta_max 0.989
_diffrn_measurement_device 'four-circle diffractometer'
_diffrn_measurement_device_type 'Xcalibur, Atlas, Gemini ultra'
_diffrn_radiation_monochromator mirror
_diffrn_radiation_probe x-ray
_diffrn_radiation_type CuK\a
_diffrn_radiation_wavelength 1.54178
_diffrn_reflns_av_R_equivalents 0.0251
_diffrn_reflns_av_unetI/netI 0.0190
_diffrn_reflns_Laue_measured_fraction_full 0.989
_diffrn_reflns_Laue_measured_fraction_max 0.989
_diffrn_reflns_limit_h_max 17
_diffrn_reflns_limit_h_min -17
_diffrn_reflns_limit_k_max 14
_diffrn_reflns_limit_k_min -14
_diffrn_reflns_limit_l_max 20
_diffrn_reflns_limit_l_min -20
_diffrn_reflns_number 23535
_diffrn_reflns_point_group_measured_fraction_full 0.989
_diffrn_reflns_point_group_measured_fraction_max 0.989
_diffrn_reflns_theta_full 67.034
_diffrn_reflns_theta_max 67.034
_diffrn_reflns_theta_min 3.682
_diffrn_source 'sealed X-ray tube'
_diffrn_source_type 'Enhance Ultra (Cu) X-ray Source'
_exptl_absorpt_coefficient_mu 11.444
_exptl_absorpt_correction_T_max 0.678
_exptl_absorpt_correction_T_min 0.256
_exptl_absorpt_correction_type analytical
_exptl_absorpt_process_details
;
CrysAlisPro, Agilent Technologies,
Version 1.171.37.34 (release 22-05-2014 CrysAlis171 .NET)
(compiled May 22 2014,16:03:01)
Analytical numeric absorption correction using a multifaceted crystal
            model based on expressions derived by R.C. Clark & J.S. Reid.
(Clark, R. C. & Reid, J. S. (1995). Acta Cryst. A51, 887-897)
Empirical absorption correction using spherical harmonics,
 implemented in SCALE3 ABSPACK scaling algorithm.
;
_exptl_crystal_colour brown
_exptl_crystal_density_diffrn 1.744
_exptl_crystal_description lath
_exptl_crystal_F_000 1568
_exptl_crystal_size_max 0.1675
_exptl_crystal_size_mid 0.0572
_exptl_crystal_size_min 0.0478
_refine_diff_density_max 1.075
_refine_diff_density_min -0.714
_refine_diff_density_rms 0.086
_refine_ls_extinction_method none
_refine_ls_goodness_of_fit_ref 1.046
_refine_ls_hydrogen_treatment constr
_refine_ls_matrix_type full
_refine_ls_number_parameters 321
_refine_ls_number_reflns 5284
_refine_ls_number_restraints 0
_refine_ls_restrained_S_all 1.046
_refine_ls_R_factor_all 0.0349
_refine_ls_R_factor_gt 0.0297
_refine_ls_shift/su_max 0.001
_refine_ls_shift/su_mean 0.000
_refine_ls_structure_factor_coef Fsqd
_refine_ls_weighting_details 'w=1/[\s^2^(Fo^2^)+(0.0464P)^2^+4.0710P] where P=(Fo^2^+2Fc^2^)/3'
_refine_ls_weighting_scheme calc
_refine_ls_wR_factor_gt 0.0814
_refine_ls_wR_factor_ref 0.0834
_reflns_Friedel_coverage 0.000
_reflns_number_gt 4590
_reflns_number_total 5284
_reflns_threshold_expression 'I > 2\s(I)'
_cod_data_source_file c7dt04286h2.cif
_cod_data_source_block 2017_CCDC2
_cod_depositor_comments 'Adding full bibliography for 7045002--7045004.cif.'
_cod_database_code 7045004
_shelx_shelxl_version_number 2014/7
_shelx_space_group_comment
;
The symmetry employed for this shelxl refinement is uniquely defined
by the following loop, which should always be used as a source of
symmetry information in preference to the above space-group names.
They are only intended as comments.
;
_shelx_estimated_absorpt_t_min 0.249
_shelx_estimated_absorpt_t_max 0.610

loop_
_space_group_symop_operation_xyz
'x, y, z'
'-x+1/2, y+1/2, -z+1/2'
'-x, -y, -z'
'x-1/2, -y-1/2, z-1/2'

loop_
_atom_site_label
_atom_site_type_symbol
_atom_site_fract_x
_atom_site_fract_y
_atom_site_fract_z
_atom_site_U_iso_or_equiv
_atom_site_adp_type
_atom_site_occupancy
_atom_site_site_symmetry_order
_atom_site_calc_flag
_atom_site_refinement_flags_posn
_atom_site_refinement_flags_adp
Cu2 Cu 0.09995(3) 0.19586(4) 0.32733(3) 0.01748(12) Uani 1 1 d . .
Cu1 Cu 0.22590(3) 0.31180(4) 0.45826(2) 0.01647(11) Uani 1 1 d . .
Fe1 Fe 0.38153(3) 0.14719(4) 0.66138(3) 0.01460(12) Uani 1 1 d . .
Cl2 Cl 0.25917(5) 0.25092(6) 0.33483(4) 0.01797(15) Uani 1 1 d . .
Cl1 Cl 0.06843(5) 0.25331(6) 0.45297(4) 0.01721(15) Uani 1 1 d . .
P2 P 0.34279(5) 0.26250(7) 0.55136(5) 0.01888(17) Uani 1 1 d . .
P4 P 0.53749(5) 0.12582(7) 0.64105(5) 0.02310(18) Uani 1 1 d . .
P3 P 0.43237(5) 0.13029(7) 0.53728(5) 0.02213(18) Uani 1 1 d . .
P1 P 0.38833(6) 0.34094(7) 0.66108(5) 0.02213(18) Uani 1 1 d . .
P5 P 0.51134(5) 0.25729(7) 0.71422(5) 0.02047(18) Uani 1 1 d . .
N2 N 0.11979(16) 1.0340(2) 0.35160(14) 0.0159(5) Uani 1 1 d . .
N1 N 0.20208(16) 0.4727(2) 0.43478(14) 0.0160(5) Uani 1 1 d . .
C2 C 0.3192(2) 0.1236(3) 0.76097(18) 0.0224(7) Uani 1 1 d . .
C1 C 0.2489(2) 0.1249(3) 0.68998(18) 0.0217(7) Uani 1 1 d . .
C4 C 0.3516(2) -0.0166(3) 0.6799(2) 0.0237(7) Uani 1 1 d . .
C11 C 0.2338(2) 0.5226(3) 0.37477(18) 0.0194(6) Uani 1 1 d . .
H11A H 0.2690 0.4811 0.3436 0.023 Uiso 1 1 calc R U
C3 C 0.3828(2) 0.0360(3) 0.75448(19) 0.0220(7) Uani 1 1 d . .
Cl12 Cl 0.50154(8) 0.60852(9) 0.68944(6) 0.0483(3) Uani 1 1 d . .
Cl11 Cl 0.40814(8) 0.62361(11) 0.52448(7) 0.0572(3) Uani 1 1 d . .
C13 C 0.16580(19) 0.6941(2) 0.40054(17) 0.0153(6) Uani 1 1 d . .
C18 C 0.14876(19) 0.8110(2) 0.38365(17) 0.0149(6) Uani 1 1 d . .
C19 C 0.2112(2) 0.8725(2) 0.34798(18) 0.0172(6) Uani 1 1 d . .
H19A H 0.2648 0.8390 0.3336 0.021 Uiso 1 1 calc R U
C20 C 0.1945(2) 0.9813(3) 0.33398(18) 0.0198(6) Uani 1 1 d . .
H20A H 0.2383 1.0216 0.3105 0.024 Uiso 1 1 calc R U
C16 C 0.0597(2) 0.9755(3) 0.38596(18) 0.0179(6) Uani 1 1 d . .
H16A H 0.0062 1.0112 0.3989 0.021 Uiso 1 1 calc R U
C15 C 0.1509(2) 0.5330(3) 0.47631(18) 0.0191(6) Uani 1 1 d . .
H15A H 0.1270 0.4990 0.5183 0.023 Uiso 1 1 calc R U
C12 C 0.2175(2) 0.6310(3) 0.35648(18) 0.0198(6) Uani 1 1 d . .
H12A H 0.2417 0.6627 0.3138 0.024 Uiso 1 1 calc R U
C14 C 0.1311(2) 0.6417(3) 0.46147(18) 0.0182(6) Uani 1 1 d . .
H14A H 0.0941 0.6806 0.4925 0.022 Uiso 1 1 calc R U
C7 C 0.3224(2) 0.1989(3) 0.82965(19) 0.0292(8) Uani 1 1 d . .
H7A H 0.2796 0.1726 0.8636 0.044 Uiso 1 1 calc R U
H7B H 0.3032 0.2719 0.8101 0.044 Uiso 1 1 calc R U
H7C H 0.3867 0.2016 0.8604 0.044 Uiso 1 1 calc R U
C17 C 0.0717(2) 0.8661(2) 0.40345(18) 0.0171(6) Uani 1 1 d . .
H17A H 0.0279 0.8285 0.4287 0.021 Uiso 1 1 calc R U
C6 C 0.1678(2) 0.2025(3) 0.6734(2) 0.0302(8) Uani 1 1 d . .
H6A H 0.1161 0.1751 0.6978 0.045 Uiso 1 1 calc R U
H6B H 0.1465 0.2091 0.6159 0.045 Uiso 1 1 calc R U
H6C H 0.1877 0.2740 0.6958 0.045 Uiso 1 1 calc R U
C5 C 0.2686(2) 0.0378(3) 0.64035(19) 0.0221(7) Uani 1 1 d . .
C9 C 0.3962(3) -0.1140(3) 0.6494(2) 0.0341(8) Uani 1 1 d . .
H9A H 0.3696 -0.1805 0.6678 0.051 Uiso 1 1 calc R U
H9B H 0.4643 -0.1125 0.6692 0.051 Uiso 1 1 calc R U
H9C H 0.3840 -0.1127 0.5912 0.051 Uiso 1 1 calc R U
C8 C 0.4640(2) 0.0028(3) 0.8171(2) 0.0280(8) Uani 1 1 d . .
H8A H 0.4431 -0.0517 0.8519 0.042 Uiso 1 1 calc R U
H8B H 0.4887 0.0666 0.8485 0.042 Uiso 1 1 calc R U
H8C H 0.5136 -0.0284 0.7919 0.042 Uiso 1 1 calc R U
C10 C 0.2096(2) 0.0061(3) 0.5626(2) 0.0294(8) Uani 1 1 d . .
H10A H 0.1634 -0.0486 0.5715 0.044 Uiso 1 1 calc R U
H10B H 0.2500 -0.0242 0.5279 0.044 Uiso 1 1 calc R U
H10C H 0.1768 0.0704 0.5374 0.044 Uiso 1 1 calc R U
C1S C 0.5148(3) 0.6215(5) 0.5921(3) 0.0597(14) Uani 1 1 d . .
H1SA H 0.5533 0.5601 0.5787 0.072 Uiso 1 1 calc R U
H1SB H 0.5495 0.6896 0.5864 0.072 Uiso 1 1 calc R U

loop_
_atom_site_aniso_label
_atom_site_aniso_U_11
_atom_site_aniso_U_22
_atom_site_aniso_U_33
_atom_site_aniso_U_23
_atom_site_aniso_U_13
_atom_site_aniso_U_12
Cu2 0.0168(2) 0.0171(2) 0.0164(2) -0.00052(18) -0.00240(17) 0.00264(17)
Cu1 0.0174(2) 0.0172(2) 0.0132(2) 0.00239(18) -0.00123(17) 0.00005(17)
Fe1 0.0117(2) 0.0192(3) 0.0112(2) 0.00232(19) -0.00235(17) -0.00216(18)
Cl2 0.0186(3) 0.0196(4) 0.0158(3) -0.0020(3) 0.0034(3) -0.0026(3)
Cl1 0.0145(3) 0.0220(4) 0.0145(3) 0.0006(3) 0.0012(3) 0.0008(3)
P2 0.0173(4) 0.0234(4) 0.0138(4) 0.0035(3) -0.0026(3) -0.0005(3)
P4 0.0142(4) 0.0307(5) 0.0231(4) 0.0001(4) 0.0001(3) 0.0019(3)
P3 0.0205(4) 0.0292(5) 0.0163(4) -0.0023(3) 0.0023(3) 0.0006(3)
P1 0.0234(4) 0.0205(4) 0.0198(4) 0.0003(3) -0.0028(3) -0.0012(3)
P5 0.0174(4) 0.0239(4) 0.0172(4) 0.0011(3) -0.0045(3) -0.0048(3)
N2 0.0150(11) 0.0150(13) 0.0166(13) -0.0008(10) -0.0003(9) -0.0004(10)
N1 0.0170(12) 0.0163(13) 0.0137(12) 0.0000(10) -0.0003(9) -0.0017(10)
C2 0.0154(14) 0.0352(19) 0.0156(15) 0.0059(14) 0.0004(12) -0.0041(13)
C1 0.0153(14) 0.0345(19) 0.0141(15) 0.0039(14) -0.0005(12) -0.0059(13)
C4 0.0253(16) 0.0213(17) 0.0225(17) 0.0053(14) -0.0008(13) -0.0065(13)
C11 0.0216(15) 0.0188(16) 0.0181(15) 0.0004(13) 0.0042(12) 0.0013(12)
C3 0.0227(15) 0.0236(17) 0.0173(16) 0.0073(13) -0.0022(12) -0.0049(13)
Cl12 0.0544(6) 0.0558(6) 0.0319(5) 0.0109(5) 0.0006(4) -0.0081(5)
Cl11 0.0472(6) 0.0741(8) 0.0412(6) 0.0000(6) -0.0159(5) -0.0129(6)
C13 0.0139(13) 0.0165(15) 0.0138(14) 0.0007(12) -0.0016(11) -0.0022(11)
C18 0.0147(13) 0.0179(15) 0.0102(13) -0.0010(12) -0.0026(11) -0.0020(12)
C19 0.0170(14) 0.0175(15) 0.0183(15) -0.0021(13) 0.0065(12) -0.0005(12)
C20 0.0176(14) 0.0212(16) 0.0207(16) 0.0003(13) 0.0037(12) -0.0030(12)
C16 0.0147(13) 0.0207(16) 0.0171(15) -0.0010(13) -0.0002(11) 0.0007(12)
C15 0.0238(15) 0.0204(16) 0.0131(15) -0.0001(12) 0.0036(12) -0.0042(13)
C12 0.0237(15) 0.0198(16) 0.0164(15) 0.0018(13) 0.0049(12) 0.0003(13)
C14 0.0188(14) 0.0211(16) 0.0146(15) -0.0028(13) 0.0028(12) 0.0008(12)
C7 0.0224(16) 0.049(2) 0.0149(16) -0.0004(16) 0.0012(13) 0.0005(16)
C17 0.0132(13) 0.0204(16) 0.0171(15) -0.0001(13) 0.0011(11) -0.0027(12)
C6 0.0133(14) 0.055(2) 0.0210(17) 0.0028(17) 0.0008(12) 0.0029(15)
C5 0.0179(14) 0.0263(17) 0.0201(16) 0.0042(14) -0.0019(12) -0.0086(13)
C9 0.042(2) 0.0211(18) 0.037(2) 0.0007(16) 0.0014(17) -0.0019(16)
C8 0.0245(16) 0.0329(19) 0.0230(17) 0.0120(15) -0.0051(13) 0.0001(14)
C10 0.0284(17) 0.036(2) 0.0212(17) -0.0015(15) -0.0026(14) -0.0126(15)
C1S 0.030(2) 0.114(5) 0.034(2) -0.013(3) 0.0026(17) -0.012(2)

loop_
_atom_type_symbol
_atom_type_description
_atom_type_scat_dispersion_real
_atom_type_scat_dispersion_imag
_atom_type_scat_source
C C 0.0181 0.0091 'International Tables Vol C Tables 4.2.6.8 and 6.1.1.4'
H H 0.0000 0.0000 'International Tables Vol C Tables 4.2.6.8 and 6.1.1.4'
N N 0.0311 0.0180 'International Tables Vol C Tables 4.2.6.8 and 6.1.1.4'
P P 0.2955 0.4335 'International Tables Vol C Tables 4.2.6.8 and 6.1.1.4'
Cl Cl 0.3639 0.7018 'International Tables Vol C Tables 4.2.6.8 and 6.1.1.4'
Fe Fe -1.1336 3.1974 'International Tables Vol C Tables 4.2.6.8 and 6.1.1.4'
Cu Cu -1.9646 0.5888 'International Tables Vol C Tables 4.2.6.8 and 6.1.1.4'

loop_
_geom_angle_atom_site_label_1
_geom_angle_atom_site_label_2
_geom_angle_atom_site_label_3
_geom_angle
_geom_angle_site_symmetry_1
_geom_angle_site_symmetry_3
N2 Cu2 P5 118.22(7) 1_545 4_565
N2 Cu2 Cl2 99.65(7) 1_545 .
P5 Cu2 Cl2 112.02(3) 4_565 .
N2 Cu2 Cl1 98.49(7) 1_545 .
P5 Cu2 Cl1 122.74(3) 4_565 .
Cl2 Cu2 Cl1 102.18(3) . .
N2 Cu2 Cu1 105.62(7) 1_545 .
P5 Cu2 Cu1 135.73(3) 4_565 .
Cl2 Cu2 Cu1 51.11(2) . .
Cl1 Cu2 Cu1 51.09(2) . .
N1 Cu1 P2 119.59(7) . .
N1 Cu1 Cl2 100.66(7) . .
P2 Cu1 Cl2 107.81(3) . .
N1 Cu1 Cl1 99.23(7) . .
P2 Cu1 Cl1 123.49(3) . .
Cl2 Cu1 Cl1 102.78(3) . .
N1 Cu1 Cu2 104.97(7) . .
P2 Cu1 Cu2 134.46(3) . .
Cl2 Cu1 Cu2 51.33(2) . .
Cl1 Cu1 Cu2 51.47(2) . .
C1 Fe1 C2 40.18(11) . .
C1 Fe1 C5 39.98(13) . .
C2 Fe1 C5 67.14(13) . .
C1 Fe1 C4 67.27(13) . .
C2 Fe1 C4 67.14(13) . .
C5 Fe1 C4 39.93(12) . .
C1 Fe1 C3 67.38(12) . .
C2 Fe1 C3 40.04(13) . .
C5 Fe1 C3 67.04(12) . .
C4 Fe1 C3 39.85(13) . .
C1 Fe1 P2 100.05(9) . .
C2 Fe1 P2 131.68(9) . .
C5 Fe1 P2 100.77(9) . .
C4 Fe1 P2 132.66(9) . .
C3 Fe1 P2 166.72(9) . .
C1 Fe1 P5 133.50(10) . .
C2 Fe1 P5 101.49(9) . .
C5 Fe1 P5 167.35(9) . .
C4 Fe1 P5 131.75(9) . .
C3 Fe1 P5 100.80(9) . .
P2 Fe1 P5 90.98(3) . .
C1 Fe1 P4 165.18(10) . .
C2 Fe1 P4 132.27(9) . .
C5 Fe1 P4 129.75(10) . .
C4 Fe1 P4 98.35(9) . .
C3 Fe1 P4 99.50(9) . .
P2 Fe1 P4 92.41(3) . .
P5 Fe1 P4 53.46(3) . .
C1 Fe1 P3 130.33(9) . .
C2 Fe1 P3 164.99(10) . .
C5 Fe1 P3 98.62(9) . .
C4 Fe1 P3 99.06(10) . .
C3 Fe1 P3 131.33(10) . .
P2 Fe1 P3 53.30(3) . .
P5 Fe1 P3 92.14(3) . .
P4 Fe1 P3 52.98(3) . .
C1 Fe1 P1 99.89(10) . .
C2 Fe1 P1 99.45(10) . .
C5 Fe1 P1 132.23(10) . .
C4 Fe1 P1 165.92(10) . .
C3 Fe1 P1 131.15(10) . .
P2 Fe1 P1 52.95(3) . .
P5 Fe1 P1 52.89(3) . .
P4 Fe1 P1 94.01(3) . .
P3 Fe1 P1 93.76(3) . .
Cu1 Cl2 Cu2 77.56(3) . .
Cu1 Cl1 Cu2 77.44(2) . .
P1 P2 P3 110.80(5) . .
P1 P2 Cu1 126.64(5) . .
P3 P2 Cu1 122.45(4) . .
P1 P2 Fe1 64.53(3) . .
P3 P2 Fe1 64.35(3) . .
Cu1 P2 Fe1 142.48(4) . .
P3 P4 P5 107.32(5) . .
P3 P4 Fe1 64.06(3) . .
P5 P4 Fe1 63.16(3) . .
P4 P3 P2 106.50(5) . .
P4 P3 Fe1 62.95(3) . .
P2 P3 Fe1 62.35(3) . .
P2 P1 P5 105.18(5) . .
P2 P1 Fe1 62.52(3) . .
P5 P1 Fe1 62.89(3) . .
P1 P5 P4 110.14(5) . .
P1 P5 Cu2 124.19(5) . 4_666
P4 P5 Cu2 125.66(4) . 4_666
P1 P5 Fe1 64.22(3) . .
P4 P5 Fe1 63.38(3) . .
Cu2 P5 Fe1 141.69(4) 4_666 .
C20 N2 C16 117.0(3) . .
C20 N2 Cu2 120.9(2) . 1_565
C16 N2 Cu2 122.2(2) . 1_565
C15 N1 C11 116.9(3) . .
C15 N1 Cu1 121.5(2) . .
C11 N1 Cu1 121.5(2) . .
C3 C2 C1 107.9(3) . .
C3 C2 C7 126.9(3) . .
C1 C2 C7 125.2(3) . .
C3 C2 Fe1 70.21(17) . .
C1 C2 Fe1 69.65(17) . .
C7 C2 Fe1 127.1(2) . .
C5 C1 C2 107.9(3) . .
C5 C1 C6 126.9(3) . .
C2 C1 C6 125.2(3) . .
C5 C1 Fe1 70.43(17) . .
C2 C1 Fe1 70.17(17) . .
C6 C1 Fe1 126.5(2) . .
C3 C4 C5 108.1(3) . .
C3 C4 C9 126.0(3) . .
C5 C4 C9 125.9(3) . .
C3 C4 Fe1 70.14(18) . .
C5 C4 Fe1 70.02(18) . .
C9 C4 Fe1 126.9(2) . .
N1 C11 C12 123.0(3) . .
N1 C11 H11A 118.5 . .
C12 C11 H11A 118.5 . .
C4 C3 C2 107.9(3) . .
C4 C3 C8 126.5(3) . .
C2 C3 C8 125.5(3) . .
C4 C3 Fe1 70.01(18) . .
C2 C3 Fe1 69.75(17) . .
C8 C3 Fe1 128.3(2) . .
C12 C13 C14 116.8(3) . .
C12 C13 C18 121.5(3) . .
C14 C13 C18 121.7(3) . .
C17 C18 C19 116.9(3) . .
C17 C18 C13 122.3(3) . .
C19 C18 C13 120.8(3) . .
C20 C19 C18 119.6(3) . .
C20 C19 H19A 120.2 . .
C18 C19 H19A 120.2 . .
N2 C20 C19 123.7(3) . .
N2 C20 H20A 118.2 . .
C19 C20 H20A 118.2 . .
N2 C16 C17 123.4(3) . .
N2 C16 H16A 118.3 . .
C17 C16 H16A 118.3 . .
N1 C15 C14 123.6(3) . .
N1 C15 H15A 118.2 . .
C14 C15 H15A 118.2 . .
C11 C12 C13 120.1(3) . .
C11 C12 H12A 120.0 . .
C13 C12 H12A 120.0 . .
C15 C14 C13 119.6(3) . .
C15 C14 H14A 120.2 . .
C13 C14 H14A 120.2 . .
C2 C7 H7A 109.5 . .
C2 C7 H7B 109.5 . .
H7A C7 H7B 109.5 . .
C2 C7 H7C 109.5 . .
H7A C7 H7C 109.5 . .
H7B C7 H7C 109.5 . .
C16 C17 C18 119.5(3) . .
C16 C17 H17A 120.3 . .
C18 C17 H17A 120.3 . .
C1 C6 H6A 109.5 . .
C1 C6 H6B 109.5 . .
H6A C6 H6B 109.5 . .
C1 C6 H6C 109.5 . .
H6A C6 H6C 109.5 . .
H6B C6 H6C 109.5 . .
C1 C5 C4 108.1(3) . .
C1 C5 C10 125.6(3) . .
C4 C5 C10 126.2(3) . .
C1 C5 Fe1 69.59(17) . .
C4 C5 Fe1 70.05(17) . .
C10 C5 Fe1 128.2(2) . .
C4 C9 H9A 109.5 . .
C4 C9 H9B 109.5 . .
H9A C9 H9B 109.5 . .
C4 C9 H9C 109.5 . .
H9A C9 H9C 109.5 . .
H9B C9 H9C 109.5 . .
C3 C8 H8A 109.5 . .
C3 C8 H8B 109.5 . .
H8A C8 H8B 109.5 . .
C3 C8 H8C 109.5 . .
H8A C8 H8C 109.5 . .
H8B C8 H8C 109.5 . .
C5 C10 H10A 109.5 . .
C5 C10 H10B 109.5 . .
H10A C10 H10B 109.5 . .
C5 C10 H10C 109.5 . .
H10A C10 H10C 109.5 . .
H10B C10 H10C 109.5 . .
Cl12 C1S Cl11 113.6(2) . .
Cl12 C1S H1SA 108.8 . .
Cl11 C1S H1SA 108.8 . .
Cl12 C1S H1SB 108.8 . .
Cl11 C1S H1SB 108.8 . .
H1SA C1S H1SB 107.7 . .

loop_
_geom_bond_atom_site_label_1
_geom_bond_atom_site_label_2
_geom_bond_distance
_geom_bond_site_symmetry_2
Cu2 N2 2.041(3) 1_545
Cu2 P5 2.1931(9) 4_565
Cu2 Cl2 2.3806(8) .
Cu2 Cl1 2.3866(8) .
Cu2 Cu1 2.9777(6) .
Cu1 N1 2.034(2) .
Cu1 P2 2.1844(9) .
Cu1 Cl2 2.3734(8) .
Cu1 Cl1 2.3738(8) .
Fe1 C1 2.084(3) .
Fe1 C2 2.091(3) .
Fe1 C5 2.095(3) .
Fe1 C4 2.095(3) .
Fe1 C3 2.097(3) .
Fe1 P2 2.3411(9) .
Fe1 P5 2.3551(9) .
Fe1 P4 2.3596(9) .
Fe1 P3 2.3824(9) .
Fe1 P1 2.3824(10) .
P2 P1 2.1061(12) .
P2 P3 2.1191(12) .
P4 P3 2.1154(11) .
P4 P5 2.1205(12) .
P1 P5 2.1100(12) .
P5 Cu2 2.1931(9) 4_666
N2 C20 1.341(4) .
N2 C16 1.344(4) .
N2 Cu2 2.041(3) 1_565
N1 C15 1.340(4) .
N1 C11 1.347(4) .
C2 C3 1.434(5) .
C2 C1 1.434(4) .
C2 C7 1.490(5) .
C1 C5 1.428(5) .
C1 C6 1.497(5) .
C4 C3 1.429(5) .
C4 C5 1.431(4) .
C4 C9 1.498(5) .
C11 C12 1.379(4) .
C11 H11A 0.9500 .
C3 C8 1.494(4) .
Cl12 C1S 1.720(5) .
Cl11 C1S 1.750(4) .
C13 C12 1.392(4) .
C13 C14 1.396(4) .
C13 C18 1.477(4) .
C18 C17 1.398(4) .
C18 C19 1.401(4) .
C19 C20 1.372(4) .
C19 H19A 0.9500 .
C20 H20A 0.9500 .
C16 C17 1.381(4) .
C16 H16A 0.9500 .
C15 C14 1.380(4) .
C15 H15A 0.9500 .
C12 H12A 0.9500 .
C14 H14A 0.9500 .
C7 H7A 0.9800 .
C7 H7B 0.9800 .
C7 H7C 0.9800 .
C17 H17A 0.9500 .
C6 H6A 0.9800 .
C6 H6B 0.9800 .
C6 H6C 0.9800 .
C5 C10 1.494(4) .
C9 H9A 0.9800 .
C9 H9B 0.9800 .
C9 H9C 0.9800 .
C8 H8A 0.9800 .
C8 H8B 0.9800 .
C8 H8C 0.9800 .
C10 H10A 0.9800 .
C10 H10B 0.9800 .
C10 H10C 0.9800 .
C1S H1SA 0.9900 .
C1S H1SB 0.9900 .
